data_4064438
loop_
_publ_author_name
'Wang, Deligeer'
'Liu, Shaofeng'
'Zeng, Yanning'
'Sun, Wen-Hua'
'Redshaw, Carl'

_publ_section_title
;
 2-Benzimidazolyl-N-phenylquinoline-8-carboxamide Chromium(III)
 Trichlorides: Synthesis and Application for Ethylene Oligomerization and
 Polymerization
;
_journal_issue 11
_journal_name_full Organometallics
_journal_page_first 3001
_journal_paper_doi 10.1021/om2001124
_journal_volume 30
_journal_year 2011
_chemical_formula_moiety 'C28 H27 Cl2 Cr N4 O2'
_chemical_formula_sum 'C28 H27 Cl2 Cr N4 O2'
_chemical_formula_weight 574.44
_chemical_name_systematic
; 
 ? 
;
_space_group_IT_number 2
_symmetry_cell_setting triclinic
_symmetry_space_group_name_Hall '-P 1'
_symmetry_space_group_name_H-M 'P -1'
_atom_sites_solution_hydrogens geom
_atom_sites_solution_primary direct
_atom_sites_solution_secondary difmap
_audit_creation_method SHELXL-97
_cell_angle_alpha 84.10(3)
_cell_angle_beta 73.53(3)
_cell_angle_gamma 79.76(3)
_cell_formula_units_Z 2
_cell_length_a 9.4487(19)
_cell_length_b 10.408(2)
_cell_length_c 16.144(3)
_cell_measurement_reflns_used 20230
_cell_measurement_temperature 173(2)
_cell_measurement_theta_max 27.44
_cell_measurement_theta_min 1.99
_cell_volume 1495.9(6)
_computing_cell_refinement 'CrystalClear (Rigaku Inc., 2008)'
_computing_data_collection 'CrystalClear (Rigaku Inc., 2008)'
_computing_data_reduction 'CrystalClear (Rigaku Inc., 2008)'
_computing_molecular_graphics 'XP in Siemens SHELXTL (Sheldrick, 1994)'
_computing_publication_material 'SHELX97 (Sheldrick, 1997)'
_computing_structure_refinement 'SHELXL-97 (Sheldrick, 1997)'
_computing_structure_solution 'SHELXS-97 (Sheldrick, 1990)'
_diffrn_ambient_temperature 173(2)
_diffrn_measured_fraction_theta_full 0.997
_diffrn_measured_fraction_theta_max 0.997
_diffrn_measurement_device_type 'MM007-HF CCD(Saturn 724+)'
_diffrn_measurement_method '\w scans at fixed \c = 45\%'
_diffrn_radiation_monochromator Confocal
_diffrn_radiation_source 'rotating anode'
_diffrn_radiation_type MoK\a
_diffrn_radiation_wavelength 0.71073
_diffrn_reflns_av_R_equivalents 0.0907
_diffrn_reflns_av_sigmaI/netI 0.0956
_diffrn_reflns_limit_h_max 12
_diffrn_reflns_limit_h_min -12
_diffrn_reflns_limit_k_max 12
_diffrn_reflns_limit_k_min -13
_diffrn_reflns_limit_l_max 20
_diffrn_reflns_limit_l_min -20
_diffrn_reflns_number 20230
_diffrn_reflns_theta_full 27.44
_diffrn_reflns_theta_max 27.44
_diffrn_reflns_theta_min 1.99
_exptl_absorpt_coefficient_mu 0.591
_exptl_absorpt_correction_T_max 0.9711
_exptl_absorpt_correction_T_min 0.9379
_exptl_absorpt_correction_type numerical
_exptl_absorpt_process_details 'CrystalClear (Rigaku Inc., 2008)'
_exptl_crystal_colour brown
_exptl_crystal_density_diffrn 1.275
_exptl_crystal_density_method 'not measured'
_exptl_crystal_description plate
_exptl_crystal_F_000 594
_exptl_crystal_size_max 0.11
_exptl_crystal_size_mid 0.08
_exptl_crystal_size_min 0.05
_platon_squeeze_details ' ?'
_refine_diff_density_max 0.868
_refine_diff_density_min -0.721
_refine_diff_density_rms 0.139
_refine_ls_extinction_method none
_refine_ls_goodness_of_fit_ref 1.041
_refine_ls_hydrogen_treatment constr
_refine_ls_matrix_type full
_refine_ls_number_parameters 334
_refine_ls_number_reflns 6818
_refine_ls_number_restraints 0
_refine_ls_restrained_S_all 1.041
_refine_ls_R_factor_all 0.1253
_refine_ls_R_factor_gt 0.0964
_refine_ls_shift/su_max 0.000
_refine_ls_shift/su_mean 0.000
_refine_ls_structure_factor_coef Fsqd
_refine_ls_weighting_details 'calc w=1/[\s^2^(Fo^2^)+(0.1249P)^2^+6.1429P] where P=(Fo^2^+2Fc^2^)/3'
_refine_ls_weighting_scheme calc
_refine_ls_wR_factor_gt 0.2599
_refine_ls_wR_factor_ref 0.2783
_reflns_number_gt 4660
_reflns_number_total 6818
_reflns_threshold_expression >2sigma(I)
_cod_data_source_file om2001124_si_001.cif
_cod_data_source_block C2
_cod_depositor_comments
;
The following automatic conversions were performed:

'_symmetry_cell_setting' value 'Triclinic' changed to 'triclinic'
according to /home/saulius/struct/CIF-dictionaries/cif_core.dic
dictionary named 'cif_core.dic' version 2.4.1 from
2010-06-29.

'_exptl_absorpt_correction_type' value 'Numerical'
changed to 'numerical' according to
/home/saulius/struct/CIF-dictionaries/cif_core.dic dictionary named
'cif_core.dic' version 2.4.1 from 2010-06-29.

Automatic conversion script
Id: cif_fix_values 1715 2011-07-08 13:25:40Z adriana 
;
_cod_original_cell_volume 1495.9(5)
_cod_original_sg_symbol_H-M P-1
_cod_database_code 4064438

loop_
_symmetry_equiv_pos_as_xyz
'x, y, z'
'-x, -y, -z'

loop_
_atom_site_label
_atom_site_type_symbol
_atom_site_fract_x
_atom_site_fract_y
_atom_site_fract_z
_atom_site_U_iso_or_equiv
_atom_site_adp_type
_atom_site_occupancy
_atom_site_symmetry_multiplicity
_atom_site_calc_flag
_atom_site_refinement_flags
Cr1 Cr 0.88675(9) 0.26290(8) 0.30479(6) 0.0232(3) Uani 1 1 d .
O1 O 1.0841(4) 0.1906(4) 0.2326(2) 0.0263(8) Uani 1 1 d .
O2 O 0.8173(4) 0.3425(4) 0.2025(3) 0.0288(9) Uani 1 1 d .
N1 N 0.6913(5) 0.3131(4) 0.3933(3) 0.0225(9) Uani 1 1 d .
C1 C 0.5428(6) 0.3648(5) 0.4001(4) 0.0225(11) Uani 1 1 d .
Cl1 Cl 0.80118(17) 0.07227(14) 0.29193(10) 0.0329(4) Uani 1 1 d .
N2 N 0.5655(5) 0.3004(4) 0.5326(3) 0.0239(9) Uani 1 1 d .
H2A H 0.5484 0.2830 0.5888 0.029 Uiso 1 1 calc R
C2 C 0.4708(6) 0.4159(6) 0.3362(4) 0.0325(13) Uani 1 1 d .
H2B H 0.5242 0.4215 0.2768 0.039 Uiso 1 1 calc R
Cl2 Cl 0.97105(15) 0.45425(13) 0.31387(9) 0.0302(3) Uani 1 1 d .
N3 N 0.9494(5) 0.1924(4) 0.4150(3) 0.0224(9) Uani 1 1 d .
C3 C 0.3199(7) 0.4574(6) 0.3633(5) 0.0403(15) Uani 1 1 d .
H3A H 0.2672 0.4923 0.3218 0.048 Uiso 1 1 calc R
N4 N 1.2911(5) 0.0450(4) 0.2002(3) 0.0268(10) Uani 1 1 d .
H4A H 1.3631 -0.0072 0.2169 0.032 Uiso 1 1 calc R
C4 C 0.2401(6) 0.4494(6) 0.4529(4) 0.0317(13) Uani 1 1 d .
H4B H 0.1353 0.4782 0.4696 0.038 Uiso 1 1 calc R
C5 C 0.3106(6) 0.4014(6) 0.5150(4) 0.0306(13) Uani 1 1 d .
H5A H 0.2576 0.3975 0.5745 0.037 Uiso 1 1 calc R
C6 C 0.4609(6) 0.3592(5) 0.4880(4) 0.0261(11) Uani 1 1 d .
C7 C 0.6969(6) 0.2758(5) 0.4726(4) 0.0230(11) Uani 1 1 d .
C8 C 0.8419(5) 0.2170(5) 0.4895(3) 0.0203(10) Uani 1 1 d .
C9 C 0.8658(6) 0.1983(5) 0.5699(3) 0.0202(10) Uani 1 1 d .
H9A H 0.7850 0.2144 0.6203 0.024 Uiso 1 1 calc R
C10 C 1.0065(6) 0.1566(5) 0.5764(3) 0.0238(11) Uani 1 1 d .
H10A H 1.0250 0.1428 0.6318 0.029 Uiso 1 1 calc R
C11 C 1.1259(6) 0.1337(5) 0.5012(4) 0.0238(11) Uani 1 1 d .
C12 C 1.2764(6) 0.1000(5) 0.5051(4) 0.0266(11) Uani 1 1 d .
H12A H 1.2984 0.0895 0.5595 0.032 Uiso 1 1 calc R
C13 C 1.3891(7) 0.0828(6) 0.4311(4) 0.0320(13) Uani 1 1 d .
H13A H 1.4899 0.0630 0.4336 0.038 Uiso 1 1 calc R
C14 C 1.3566(6) 0.0940(5) 0.3520(4) 0.0262(11) Uani 1 1 d .
H14A H 1.4372 0.0817 0.3012 0.031 Uiso 1 1 calc R
C15 C 1.2158(6) 0.1217(5) 0.3433(3) 0.0232(11) Uani 1 1 d .
C16 C 1.0947(6) 0.1493(5) 0.4192(4) 0.0219(10) Uani 1 1 d .
C17 C 1.1893(6) 0.1209(5) 0.2565(3) 0.0223(11) Uani 1 1 d .
C18 C 1.2850(6) 0.0469(6) 0.1112(4) 0.0305(13) Uani 1 1 d .
C19 C 1.2089(8) -0.0391(7) 0.0890(5) 0.0397(15) Uani 1 1 d .
C20 C 1.2051(9) -0.0345(9) 0.0032(5) 0.054(2) Uani 1 1 d .
H20A H 1.1527 -0.0927 -0.0136 0.065 Uiso 1 1 calc R
C21 C 1.2734(10) 0.0497(9) -0.0560(5) 0.059(2) Uani 1 1 d .
H21A H 1.2663 0.0520 -0.1137 0.071 Uiso 1 1 calc R
C22 C 1.3542(9) 0.1335(7) -0.0352(5) 0.0475(18) Uani 1 1 d .
H22A H 1.4074 0.1888 -0.0791 0.057 Uiso 1 1 calc R
C23 C 1.3577(7) 0.1373(6) 0.0522(4) 0.0375(15) Uani 1 1 d .
C24 C 1.1289(9) -0.1355(8) 0.1555(6) 0.059(2) Uani 1 1 d .
H24A H 1.1023 -0.1001 0.2135 0.071 Uiso 1 1 calc R
H24B H 1.0348 -0.1437 0.1424 0.071 Uiso 1 1 calc R
C25 C 1.2203(10) -0.2693(8) 0.1578(6) 0.057(2) Uani 1 1 d .
H25A H 1.1618 -0.3271 0.2005 0.086 Uiso 1 1 calc R
H25B H 1.3113 -0.2628 0.1738 0.086 Uiso 1 1 calc R
H25C H 1.2475 -0.3050 0.1006 0.086 Uiso 1 1 calc R
C26 C 1.4333(8) 0.2363(7) 0.0750(5) 0.0469(17) Uani 1 1 d .
H26A H 1.5281 0.2414 0.0296 0.056 Uiso 1 1 calc R
H26B H 1.4588 0.2060 0.1299 0.056 Uiso 1 1 calc R
C27 C 1.3441(11) 0.3711(8) 0.0851(7) 0.071(3) Uani 1 1 d .
H27A H 1.4026 0.4298 0.0997 0.106 Uiso 1 1 calc R
H27B H 1.2514 0.3681 0.1314 0.106 Uiso 1 1 calc R
H27C H 1.3200 0.4032 0.0307 0.106 Uiso 1 1 calc R
C51 C 0.8483(16) 0.2847(12) 0.1263(6) 0.099(4) Uani 1 1 d .
H51A H 0.8013 0.3425 0.0864 0.148 Uiso 1 1 calc R
H51B H 0.8091 0.2017 0.1366 0.148 Uiso 1 1 calc R
H51C H 0.9567 0.2682 0.1009 0.148 Uiso 1 1 calc R

loop_
_atom_site_aniso_label
_atom_site_aniso_U_11
_atom_site_aniso_U_22
_atom_site_aniso_U_33
_atom_site_aniso_U_23
_atom_site_aniso_U_13
_atom_site_aniso_U_12
Cr1 0.0222(5) 0.0239(5) 0.0218(5) -0.0003(3) -0.0058(3) 0.0000(3)
O1 0.0226(19) 0.029(2) 0.0210(19) -0.0010(15) -0.0014(15) 0.0051(15)
O2 0.029(2) 0.034(2) 0.024(2) -0.0010(17) -0.0107(17) -0.0012(16)
N1 0.016(2) 0.025(2) 0.025(2) -0.0011(18) -0.0048(18) -0.0003(16)
C1 0.021(3) 0.019(2) 0.027(3) -0.004(2) -0.007(2) 0.0016(19)
Cl1 0.0354(8) 0.0285(7) 0.0341(8) -0.0011(6) -0.0090(6) -0.0042(5)
N2 0.020(2) 0.025(2) 0.022(2) -0.0015(18) -0.0007(18) -0.0003(17)
C2 0.024(3) 0.041(3) 0.033(3) -0.001(3) -0.008(2) -0.004(2)
Cl2 0.0274(7) 0.0299(7) 0.0329(8) -0.0010(6) -0.0078(6) -0.0043(5)
N3 0.024(2) 0.022(2) 0.020(2) 0.0017(17) -0.0062(18) -0.0028(17)
C3 0.033(3) 0.037(3) 0.055(4) -0.002(3) -0.020(3) -0.002(3)
N4 0.024(2) 0.024(2) 0.027(2) 0.0024(19) -0.0030(19) 0.0031(17)
C4 0.021(3) 0.028(3) 0.045(4) -0.003(3) -0.007(3) -0.002(2)
C5 0.022(3) 0.029(3) 0.038(3) -0.004(2) -0.001(2) -0.006(2)
C6 0.025(3) 0.021(2) 0.032(3) -0.002(2) -0.007(2) -0.003(2)
C7 0.023(3) 0.021(2) 0.024(3) -0.003(2) -0.004(2) -0.0020(19)
C8 0.017(2) 0.023(2) 0.019(2) 0.000(2) -0.002(2) -0.0054(18)
C9 0.022(2) 0.018(2) 0.017(2) -0.0024(19) -0.001(2) 0.0003(18)
C10 0.025(3) 0.024(3) 0.020(3) 0.001(2) -0.003(2) -0.002(2)
C11 0.024(3) 0.019(2) 0.029(3) -0.001(2) -0.009(2) -0.0014(19)
C12 0.031(3) 0.024(3) 0.025(3) 0.006(2) -0.013(2) -0.002(2)
C13 0.026(3) 0.026(3) 0.041(3) 0.001(2) -0.009(3) 0.001(2)
C14 0.021(3) 0.025(3) 0.027(3) -0.002(2) 0.002(2) -0.001(2)
C15 0.023(3) 0.022(2) 0.021(3) 0.003(2) -0.004(2) -0.0008(19)
C16 0.022(3) 0.018(2) 0.027(3) -0.001(2) -0.010(2) -0.0016(19)
C17 0.019(2) 0.021(2) 0.023(3) -0.002(2) -0.001(2) 0.0009(18)
C18 0.025(3) 0.034(3) 0.026(3) -0.002(2) -0.005(2) 0.010(2)
C19 0.038(4) 0.035(3) 0.041(4) -0.006(3) -0.006(3) 0.001(3)
C20 0.050(4) 0.064(5) 0.048(5) -0.022(4) -0.018(4) 0.006(4)
C21 0.069(6) 0.066(5) 0.037(4) -0.003(4) -0.022(4) 0.021(4)
C22 0.058(5) 0.044(4) 0.030(3) 0.001(3) -0.007(3) 0.011(3)
C23 0.034(3) 0.033(3) 0.037(4) 0.006(3) -0.008(3) 0.011(2)
C24 0.055(5) 0.056(5) 0.062(5) -0.023(4) 0.007(4) -0.021(4)
C25 0.059(5) 0.059(5) 0.052(5) 0.011(4) -0.018(4) -0.009(4)
C26 0.046(4) 0.039(4) 0.047(4) 0.006(3) -0.002(3) -0.006(3)
C27 0.067(6) 0.039(4) 0.097(8) -0.002(5) -0.008(5) -0.009(4)
C51 0.152(12) 0.087(8) 0.044(5) -0.015(5) -0.023(6) 0.018(8)

loop_
_atom_type_symbol
_atom_type_description
_atom_type_scat_dispersion_real
_atom_type_scat_dispersion_imag
_atom_type_scat_source
C C 0.0033 0.0016 'International Tables Vol C Tables 4.2.6.8 and 6.1.1.4'
H H 0.0000 0.0000 'International Tables Vol C Tables 4.2.6.8 and 6.1.1.4'
N N 0.0061 0.0033 'International Tables Vol C Tables 4.2.6.8 and 6.1.1.4'
O O 0.0106 0.0060 'International Tables Vol C Tables 4.2.6.8 and 6.1.1.4'
Cl Cl 0.1484 0.1585 'International Tables Vol C Tables 4.2.6.8 and 6.1.1.4'
Cr Cr 0.3209 0.6236 'International Tables Vol C Tables 4.2.6.8 and 6.1.1.4'

loop_
_geom_angle_atom_site_label_1
_geom_angle_atom_site_label_2
_geom_angle_atom_site_label_3
_geom_angle
O1 Cr1 O2 92.77(16)
O1 Cr1 N1 170.41(17)
O2 Cr1 N1 95.98(17)
O1 Cr1 N3 90.62(17)
O2 Cr1 N3 175.85(17)
N1 Cr1 N3 80.81(18)
O1 Cr1 Cl2 90.84(13)
O2 Cr1 Cl2 89.44(13)
N1 Cr1 Cl2 93.15(14)
N3 Cr1 Cl2 88.12(13)
O1 Cr1 Cl1 88.88(13)
O2 Cr1 Cl1 89.04(13)
N1 Cr1 Cl1 87.36(14)
N3 Cr1 Cl1 93.42(13)
Cl2 Cr1 Cl1 178.44(7)
C17 O1 Cr1 128.0(4)
C51 O2 Cr1 124.7(6)
C7 N1 C1 105.3(4)
C7 N1 Cr1 112.9(3)
C1 N1 Cr1 141.4(4)
N1 C1 C2 130.6(5)
N1 C1 C6 109.1(5)
C2 C1 C6 120.3(5)
C7 N2 C6 106.3(5)
C7 N2 H2A 126.8
C6 N2 H2A 126.8
C3 C2 C1 117.0(6)
C3 C2 H2B 121.5
C1 C2 H2B 121.5
C8 N3 C16 118.4(4)
C8 N3 Cr1 114.6(3)
C16 N3 Cr1 125.5(4)
C2 C3 C4 121.3(6)
C2 C3 H3A 119.4
C4 C3 H3A 119.4
C17 N4 C18 120.8(5)
C17 N4 H4A 119.6
C18 N4 H4A 119.6
C5 C4 C3 121.6(5)
C5 C4 H4B 119.2
C3 C4 H4B 119.2
C4 C5 C6 117.2(6)
C4 C5 H5A 121.4
C6 C5 H5A 121.4
C5 C6 N2 132.3(6)
C5 C6 C1 122.6(5)
N2 C6 C1 105.0(5)
N1 C7 N2 114.3(5)
N1 C7 C8 119.8(5)
N2 C7 C8 125.9(5)
N3 C8 C9 124.3(5)
N3 C8 C7 111.3(4)
C9 C8 C7 124.3(5)
C10 C9 C8 118.8(5)
C10 C9 H9A 120.6
C8 C9 H9A 120.6
C9 C10 C11 120.2(5)
C9 C10 H10A 119.9
C11 C10 H10A 119.9
C10 C11 C12 121.7(5)
C10 C11 C16 118.9(5)
C12 C11 C16 119.3(5)
C13 C12 C11 120.2(5)
C13 C12 H12A 119.9
C11 C12 H12A 119.9
C12 C13 C14 119.9(5)
C12 C13 H13A 120.1
C14 C13 H13A 120.1
C15 C14 C13 123.4(5)
C15 C14 H14A 118.3
C13 C14 H14A 118.3
C14 C15 C16 118.4(5)
C14 C15 C17 120.1(5)
C16 C15 C17 121.6(5)
N3 C16 C11 119.3(5)
N3 C16 C15 122.1(5)
C11 C16 C15 118.6(5)
O1 C17 N4 118.9(5)
O1 C17 C15 124.9(5)
N4 C17 C15 116.1(5)
C19 C18 C23 123.2(6)
C19 C18 N4 119.3(6)
C23 C18 N4 117.5(6)
C18 C19 C20 117.7(7)
C18 C19 C24 121.8(7)
C20 C19 C24 120.5(7)
C21 C20 C19 121.5(8)
C21 C20 H20A 119.2
C19 C20 H20A 119.2
C20 C21 C22 121.3(7)
C20 C21 H21A 119.4
C22 C21 H21A 119.4
C21 C22 C23 120.0(7)
C21 C22 H22A 120.0
C23 C22 H22A 120.0
C18 C23 C22 116.1(7)
C18 C23 C26 124.5(6)
C22 C23 C26 119.3(7)
C25 C24 C19 113.5(7)
C25 C24 H24A 108.9
C19 C24 H24A 108.9
C25 C24 H24B 108.9
C19 C24 H24B 108.9
H24A C24 H24B 107.7
C24 C25 H25A 109.5
C24 C25 H25B 109.5
H25A C25 H25B 109.5
C24 C25 H25C 109.5
H25A C25 H25C 109.5
H25B C25 H25C 109.5
C23 C26 C27 115.1(7)
C23 C26 H26A 108.5
C27 C26 H26A 108.5
C23 C26 H26B 108.5
C27 C26 H26B 108.5
H26A C26 H26B 107.5
C26 C27 H27A 109.5
C26 C27 H27B 109.5
H27A C27 H27B 109.5
C26 C27 H27C 109.5
H27A C27 H27C 109.5
H27B C27 H27C 109.5
O2 C51 H51A 109.5
O2 C51 H51B 109.5
H51A C51 H51B 109.5
O2 C51 H51C 109.5
H51A C51 H51C 109.5
H51B C51 H51C 109.5

loop_
_geom_bond_atom_site_label_1
_geom_bond_atom_site_label_2
_geom_bond_distance
Cr1 O1 1.962(4)
Cr1 O2 1.996(4)
Cr1 N1 2.010(4)
Cr1 N3 2.056(4)
Cr1 Cl2 2.3049(17)
Cr1 Cl1 2.3204(17)
O1 C17 1.251(6)
O2 C51 1.359(10)
N1 C7 1.311(7)
N1 C1 1.389(6)
C1 C2 1.403(8)
C1 C6 1.411(8)
N2 C7 1.343(7)
N2 C6 1.403(7)
N2 H2A 0.8800
C2 C3 1.370(9)
C2 H2B 0.9500
N3 C8 1.350(7)
N3 C16 1.385(7)
C3 C4 1.431(10)
C3 H3A 0.9500
N4 C17 1.326(7)
N4 C18 1.451(7)
N4 H4A 0.8800
C4 C5 1.362(9)
C4 H4B 0.9500
C5 C6 1.366(8)
C5 H5A 0.9500
C7 C8 1.485(7)
C8 C9 1.369(7)
C9 C10 1.354(7)
C9 H9A 0.9500
C10 C11 1.411(8)
C10 H10A 0.9500
C11 C12 1.421(7)
C11 C16 1.423(7)
C12 C13 1.359(8)
C12 H12A 0.9500
C13 C14 1.384(8)
C13 H13A 0.9500
C14 C15 1.354(7)
C14 H14A 0.9500
C15 C16 1.433(7)
C15 C17 1.493(7)
C18 C19 1.373(9)
C18 C23 1.393(9)
C19 C20 1.392(10)
C19 C24 1.522(11)
C20 C21 1.333(12)
C20 H20A 0.9500
C21 C22 1.378(12)
C21 H21A 0.9500
C22 C23 1.426(9)
C22 H22A 0.9500
C23 C26 1.482(10)
C24 C25 1.505(12)
C24 H24A 0.9900
C24 H24B 0.9900
C25 H25A 0.9800
C25 H25B 0.9800
C25 H25C 0.9800
C26 C27 1.501(11)
C26 H26A 0.9900
C26 H26B 0.9900
C27 H27A 0.9800
C27 H27B 0.9800
C27 H27C 0.9800
C51 H51A 0.9800
C51 H51B 0.9800
C51 H51C 0.9800

loop_
_geom_torsion_atom_site_label_1
_geom_torsion_atom_site_label_2
_geom_torsion_atom_site_label_3
_geom_torsion_atom_site_label_4
_geom_torsion
O2 Cr1 O1 C17 -177.4(5)
N1 Cr1 O1 C17 -21.5(13)
N3 Cr1 O1 C17 5.0(5)
Cl2 Cr1 O1 C17 93.1(5)
Cl1 Cr1 O1 C17 -88.4(5)
O1 Cr1 O2 C51 39.6(8)
N1 Cr1 O2 C51 -136.4(8)
N3 Cr1 O2 C51 -176(2)
Cl2 Cr1 O2 C51 130.5(8)
Cl1 Cr1 O2 C51 -49.2(8)
O1 Cr1 N1 C7 25.1(13)
O2 Cr1 N1 C7 -179.1(4)
N3 Cr1 N1 C7 -1.7(4)
Cl2 Cr1 N1 C7 -89.3(4)
Cl1 Cr1 N1 C7 92.1(4)
O1 Cr1 N1 C1 -146.4(9)
O2 Cr1 N1 C1 9.4(6)
N3 Cr1 N1 C1 -173.3(6)
Cl2 Cr1 N1 C1 99.1(6)
Cl1 Cr1 N1 C1 -79.4(6)
C7 N1 C1 C2 -177.9(6)
Cr1 N1 C1 C2 -6.0(10)
C7 N1 C1 C6 1.4(6)
Cr1 N1 C1 C6 173.4(4)
N1 C1 C2 C3 178.5(6)
C6 C1 C2 C3 -0.8(8)
O1 Cr1 N3 C8 -179.0(4)
O2 Cr1 N3 C8 36(3)
N1 Cr1 N3 C8 -3.3(4)
Cl2 Cr1 N3 C8 90.2(3)
Cl1 Cr1 N3 C8 -90.1(3)
O1 Cr1 N3 C16 15.3(4)
O2 Cr1 N3 C16 -130(2)
N1 Cr1 N3 C16 -169.0(4)
Cl2 Cr1 N3 C16 -75.5(4)
Cl1 Cr1 N3 C16 104.3(4)
C1 C2 C3 C4 0.3(9)
C2 C3 C4 C5 0.6(9)
C3 C4 C5 C6 -1.0(9)
C4 C5 C6 N2 -176.9(6)
C4 C5 C6 C1 0.5(8)
C7 N2 C6 C5 177.9(6)
C7 N2 C6 C1 0.2(6)
N1 C1 C6 C5 -179.0(5)
C2 C1 C6 C5 0.4(8)
N1 C1 C6 N2 -1.0(6)
C2 C1 C6 N2 178.4(5)
C1 N1 C7 N2 -1.3(6)
Cr1 N1 C7 N2 -175.9(3)
C1 N1 C7 C8 -179.0(4)
Cr1 N1 C7 C8 6.4(6)
C6 N2 C7 N1 0.7(6)
C6 N2 C7 C8 178.3(5)
C16 N3 C8 C9 -2.1(7)
Cr1 N3 C8 C9 -168.9(4)
C16 N3 C8 C7 173.8(4)
Cr1 N3 C8 C7 7.0(5)
N1 C7 C8 N3 -9.1(7)
N2 C7 C8 N3 173.4(5)
N1 C7 C8 C9 166.8(5)
N2 C7 C8 C9 -10.6(8)
N3 C8 C9 C10 2.3(8)
C7 C8 C9 C10 -173.1(5)
C8 C9 C10 C11 0.3(8)
C9 C10 C11 C12 174.9(5)
C9 C10 C11 C16 -2.9(8)
C10 C11 C12 C13 -177.8(5)
C16 C11 C12 C13 -0.1(8)
C11 C12 C13 C14 -2.0(8)
C12 C13 C14 C15 -0.1(9)
C13 C14 C15 C16 4.2(8)
C13 C14 C15 C17 -174.8(5)
C8 N3 C16 C11 -0.6(7)
Cr1 N3 C16 C11 164.6(4)
C8 N3 C16 C15 -179.5(5)
Cr1 N3 C16 C15 -14.4(7)
C10 C11 C16 N3 3.0(7)
C12 C11 C16 N3 -174.8(5)
C10 C11 C16 C15 -178.0(5)
C12 C11 C16 C15 4.2(7)
C14 C15 C16 N3 172.8(5)
C17 C15 C16 N3 -8.2(8)
C14 C15 C16 C11 -6.2(7)
C17 C15 C16 C11 172.8(5)
Cr1 O1 C17 N4 156.8(4)
Cr1 O1 C17 C15 -27.1(8)
C18 N4 C17 O1 2.9(8)
C18 N4 C17 C15 -173.6(5)
C14 C15 C17 O1 -149.9(5)
C16 C15 C17 O1 31.1(8)
C14 C15 C17 N4 26.4(7)
C16 C15 C17 N4 -152.6(5)
C17 N4 C18 C19 -91.5(7)
C17 N4 C18 C23 88.5(7)
C23 C18 C19 C20 -0.1(9)
N4 C18 C19 C20 179.9(6)
C23 C18 C19 C24 -179.2(6)
N4 C18 C19 C24 0.8(9)
C18 C19 C20 C21 0.4(11)
C24 C19 C20 C21 179.5(7)
C19 C20 C21 C22 1.7(12)
C20 C21 C22 C23 -4.1(11)
C19 C18 C23 C22 -2.1(9)
N4 C18 C23 C22 177.9(5)
C19 C18 C23 C26 176.3(6)
N4 C18 C23 C26 -3.7(9)
C21 C22 C23 C18 4.2(9)
C21 C22 C23 C26 -174.4(7)
C18 C19 C24 C25 -96.1(8)
C20 C19 C24 C25 84.9(10)
C18 C23 C26 C27 -99.3(8)
C22 C23 C26 C27 79.2(9)

loop_
_platon_squeeze_void_nr
_platon_squeeze_void_average_x
_platon_squeeze_void_average_y
_platon_squeeze_void_average_z
_platon_squeeze_void_volume
_platon_squeeze_void_count_electrons
1 0.000 0.500 0.000 341.6 77.4
